data_1543504
loop_
_publ_author_name
'Takase, Tsugiko'
'Soga, Yuka'
'Oyama, Dai'

_publ_section_title
;
 4'-(3,4-Dimethoxyphenyl)-2,2':6',2''-terpyridine
;
_journal_issue 6
_journal_name_full IUCrData
_journal_page_first x160950
_journal_paper_doi 10.1107/S2414314616009500
_journal_volume 1
_journal_year 2016
_chemical_formula_moiety 'C23 H19 N3 O2'
_chemical_formula_sum 'C23 H19 N3 O2'
_chemical_formula_weight 369.42
_chemical_name_systematic
;
4'-(3,4-Dimethoxyphenyl)-2,2':6',2''-terpyridine
;
_space_group_IT_number 14
_symmetry_cell_setting monoclinic
_symmetry_space_group_name_Hall '-P 2yab'
_symmetry_space_group_name_H-M 'P 1 21/a 1'
_atom_sites_solution_hydrogens geom
_atom_sites_solution_primary direct
_atom_sites_solution_secondary difmap
_cell_angle_alpha 90.0000
_cell_angle_beta 96.020(6)
_cell_angle_gamma 90.0000
_cell_formula_units_Z 4
_cell_length_a 18.280(14)
_cell_length_b 5.493(4)
_cell_length_c 18.298(14)
_cell_measurement_reflns_used 3564
_cell_measurement_temperature 93
_cell_measurement_theta_max 27.47
_cell_measurement_theta_min 3.00
_cell_volume 1827(2)
_computing_cell_refinement
;
CrystalClear (Rigaku, 2008)
;
_computing_data_collection
;
CrystalClear (Rigaku, 2008)
;
_computing_data_reduction
;
CrystalClear (Rigaku, 2008)
;
_computing_molecular_graphics
;
ORTEP-3 for Windows (Farrugia, 2012)
;
_computing_publication_material
;
CrystalStructure (Rigaku, 2010), PLATON (Spek, 2009) and
publCIF (Westrip, 2010)
;
_computing_structure_refinement
;
SHELXL97 (Sheldrick, 2008)
;
_computing_structure_solution
;
SIR92 (Altomare <i>et al.</i>,  1993)
;
_diffrn_ambient_temperature 93
_diffrn_detector_area_resol_mean 28.944
_diffrn_measured_fraction_theta_full 0.994
_diffrn_measured_fraction_theta_max 0.994
_diffrn_measurement_device_type 'Rigaku Saturn724'
_diffrn_measurement_method \w
_diffrn_radiation_type 'Mo K\a'
_diffrn_radiation_wavelength 0.71075
_diffrn_reflns_av_R_equivalents 0.0748
_diffrn_reflns_limit_h_max 23
_diffrn_reflns_limit_h_min -23
_diffrn_reflns_limit_k_max 6
_diffrn_reflns_limit_k_min -7
_diffrn_reflns_limit_l_max 23
_diffrn_reflns_limit_l_min -23
_diffrn_reflns_number 17670
_diffrn_reflns_theta_full 27.41
_diffrn_reflns_theta_max 27.41
_diffrn_standards_number 0
_exptl_absorpt_coefficient_mu 0.088
_exptl_absorpt_correction_T_max 0.993
_exptl_absorpt_correction_T_min 0.881
_exptl_absorpt_correction_type multi-scan
_exptl_absorpt_process_details
;
(<i>REQAB</i>; Rigaku, 1998)
;
_exptl_crystal_colour colorless
_exptl_crystal_density_diffrn 1.343
_exptl_crystal_density_method 'not measured'
_exptl_crystal_description block
_exptl_crystal_F_000 776.00
_exptl_crystal_size_max 0.200
_exptl_crystal_size_mid 0.150
_exptl_crystal_size_min 0.080
_refine_diff_density_max 0.440
_refine_diff_density_min -0.430
_refine_ls_extinction_method none
_refine_ls_goodness_of_fit_ref 1.144
_refine_ls_hydrogen_treatment constr
_refine_ls_number_parameters 270
_refine_ls_number_reflns 4118
_refine_ls_number_restraints 18
_refine_ls_R_factor_gt 0.0998
_refine_ls_shift/su_max 0.000
_refine_ls_structure_factor_coef Fsqd
_refine_ls_weighting_details 'w = 1/[\s^2^(Fo^2^)+(0.0698P)^2^+2.0174P] where P=(Fo^2^+2Fc^2^)/3'
_refine_ls_weighting_scheme calc
_refine_ls_wR_factor_ref 0.2237
_reflns_number_gt 2937
_reflns_number_total 4118
_reflns_threshold_expression F^2^>2.0\s(F^2^)
_cod_data_source_file sj4034sup1.cif
_cod_data_source_block I
_cod_original_cell_volume 1827(3)
_cod_original_sg_symbol_H-M 'P 21/a'
_cod_database_code 1543504

loop_
_symmetry_equiv_pos_site_id
_symmetry_equiv_pos_as_xyz
1 +X,+Y,+Z
2 1/2-X,1/2+Y,-Z
3 -X,-Y,-Z
4 1/2+X,1/2-Y,+Z

loop_
_atom_site_type_symbol
_atom_site_label
_atom_site_fract_x
_atom_site_fract_y
_atom_site_fract_z
_atom_site_U_iso_or_equiv
_atom_site_adp_type
_atom_site_calc_flag
_atom_site_refinement_flags
_atom_site_occupancy
_atom_site_symmetry_multiplicity
O O1 0.40936(11) 0.0742(5) 1.03502(12) 0.0328(6) Uani d . 1.0 4
O O2 0.42133(12) 0.4172(5) 0.94160(13) 0.0373(6) Uani d . 1.0 4
N N1 0.01717(16) -0.3469(7) 0.74911(17) 0.0458(9) Uani d . 1.0 4
N N2 0.09106(15) 0.1770(6) 0.66251(15) 0.0391(8) Uani d . 1.0 4
N N3 0.21225(16) 0.6651(6) 0.61704(18) 0.0458(9) Uani d . 1.0 4
C C1 -0.0454(2) -0.4808(8) 0.7454(2) 0.0482(10) Uani d . 1.0 4
C C2B -0.0955(12) -0.468(4) 0.6835(11) 0.045(6) Uiso d . 0.256(7) 4
C C2A -0.1103(4) -0.4111(14) 0.7073(4) 0.0463(16) Uani d . 0.744(7) 4
C C3B -0.0833(9) -0.324(3) 0.6262(9) 0.045(5) Uiso d . 0.256(7) 4
C C3A -0.1108(3) -0.1923(11) 0.6710(3) 0.0416(15) Uani d . 0.744(7) 4
C C4B -0.0222(8) -0.173(3) 0.6330(8) 0.033(4) Uiso d . 0.256(7) 4
C C4A -0.0474(3) -0.0582(9) 0.6719(3) 0.0343(13) Uani d . 0.744(7) 4
C C5B 0.0254(16) -0.171(6) 0.6961(14) 0.031(7) Uiso d . 0.256(7) 4
C C5A 0.0166(5) -0.1472(17) 0.7106(5) 0.0294(17) Uani d . 0.744(7) 4
C C6 0.08608(17) 0.0020(7) 0.71429(17) 0.0312(8) Uani d . 1.0 4
C C7 0.13976(16) -0.0289(6) 0.77322(17) 0.0282(7) Uani d . 1.0 4
C C8 0.20105(16) 0.1251(6) 0.78114(16) 0.0282(7) Uani d . 1.0 4
C C9 0.20605(16) 0.3003(6) 0.72868(17) 0.0290(7) Uani d . 1.0 4
C C10 0.15111(18) 0.3231(7) 0.66967(17) 0.0327(8) Uani d . 1.0 4
C C11 0.1539(2) 0.5164(8) 0.6129(2) 0.0419(9) Uani d . 1.0 4
C C12 0.0988(4) 0.5414(11) 0.5584(3) 0.096(2) Uani d . 1.0 4
C C13 0.1006(4) 0.7274(14) 0.5080(4) 0.127(3) Uani d . 1.0 4
C C14 0.1603(3) 0.8778(11) 0.5112(3) 0.0791(17) Uani d . 1.0 4
C C15 0.2144(3) 0.8425(8) 0.5668(3) 0.0509(11) Uani d . 1.0 4
C C16 0.25678(16) 0.1036(6) 0.84759(17) 0.0271(7) Uani d . 1.0 4
C C17 0.25191(17) -0.0796(7) 0.89922(18) 0.0314(8) Uani d . 1.0 4
C C18 0.30174(17) -0.0968(7) 0.96230(18) 0.0307(8) Uani d . 1.0 4
C C19 0.35774(16) 0.0731(6) 0.97494(16) 0.0274(7) Uani d . 1.0 4
C C20 0.36432(16) 0.2606(6) 0.92346(17) 0.0269(7) Uani d . 1.0 4
C C21 0.31479(16) 0.2735(6) 0.86080(17) 0.0270(7) Uani d . 1.0 4
C C22 0.4094(2) -0.1284(7) 1.0841(2) 0.0459(10) Uani d . 1.0 4
C C23 0.43971(19) 0.5865(7) 0.88633(19) 0.0376(9) Uani d . 1.0 4
H H1 -0.0441 -0.6320 0.7708 0.0578 Uiso calc R 1.0 4
H H2A -0.1532 -0.5095 0.7060 0.0556 Uiso calc R 0.744(7) 4
H H2B -0.1392 -0.5629 0.6811 0.0545 Uiso calc R 0.256(7) 4
H H3A -0.1551 -0.1337 0.6452 0.0499 Uiso calc R 0.744(7) 4
H H3B -0.1159 -0.3268 0.5822 0.0543 Uiso calc R 0.256(7) 4
H H4A -0.0473 0.0928 0.6467 0.0411 Uiso calc R 0.744(7) 4
H H4B -0.0133 -0.0686 0.5934 0.0391 Uiso calc R 0.256(7) 4
H H5 0.1348 -0.1544 0.8081 0.0338 Uiso calc R 1.0 4
H H6 0.2471 0.4072 0.7323 0.0348 Uiso calc R 1.0 4
H H7 0.0587 0.4306 0.5547 0.1153 Uiso calc R 1.0 4
H H8 0.0605 0.7506 0.4712 0.1520 Uiso calc R 1.0 4
H H9 0.1638 1.0028 0.4759 0.0949 Uiso calc R 1.0 4
H H10 0.2558 0.9482 0.5703 0.0611 Uiso calc R 1.0 4
H H11 0.2136 -0.1965 0.8914 0.0377 Uiso calc R 1.0 4
H H12 0.2973 -0.2247 0.9965 0.0368 Uiso calc R 1.0 4
H H13 0.3199 0.3991 0.8260 0.0324 Uiso calc R 1.0 4
H H14 0.4415 -0.0927 1.1291 0.0551 Uiso calc R 1.0 4
H H15 0.4275 -0.2734 1.0605 0.0551 Uiso calc R 1.0 4
H H16 0.3593 -0.1579 1.0964 0.0551 Uiso calc R 1.0 4
H H17 0.4553 0.4966 0.8444 0.0452 Uiso calc R 1.0 4
H H18 0.4798 0.6925 0.9070 0.0452 Uiso calc R 1.0 4
H H19 0.3965 0.6857 0.8700 0.0452 Uiso calc R 1.0 4

loop_
_atom_site_aniso_label
_atom_site_aniso_U_11
_atom_site_aniso_U_22
_atom_site_aniso_U_33
_atom_site_aniso_U_12
_atom_site_aniso_U_13
_atom_site_aniso_U_23
O1 0.0254(12) 0.0376(14) 0.0326(12) -0.0081(10) -0.0100(9) 0.0043(11)
O2 0.0285(12) 0.0427(15) 0.0385(13) -0.0161(11) -0.0062(10) 0.0035(11)
N1 0.0304(16) 0.064(3) 0.0415(17) -0.0086(15) -0.0048(13) 0.0096(17)
N2 0.0261(15) 0.052(2) 0.0378(16) -0.0039(14) -0.0017(12) 0.0015(15)
N3 0.0301(16) 0.048(2) 0.060(2) 0.0081(14) 0.0083(15) 0.0105(17)
C1 0.043(3) 0.058(3) 0.042(2) -0.007(2) -0.0024(17) 0.016(2)
C2A 0.032(3) 0.073(5) 0.034(3) -0.018(3) 0.000(3) 0.007(4)
C3A 0.023(3) 0.067(4) 0.033(3) -0.004(3) -0.0054(19) 0.003(3)
C4A 0.026(3) 0.040(3) 0.035(3) -0.002(2) -0.0054(19) 0.004(3)
C5A 0.020(3) 0.048(5) 0.020(4) 0.000(3) 0.000(3) -0.002(3)
C6 0.0226(15) 0.040(2) 0.0302(16) 0.0030(14) -0.0024(13) -0.0003(15)
C7 0.0229(15) 0.0327(18) 0.0277(16) 0.0018(13) -0.0026(13) -0.0017(14)
C8 0.0203(15) 0.0366(19) 0.0273(16) 0.0044(13) 0.0011(12) -0.0050(14)
C9 0.0179(14) 0.0382(19) 0.0306(16) -0.0011(14) 0.0005(13) -0.0037(15)
C10 0.0267(17) 0.041(2) 0.0302(16) -0.0003(15) 0.0017(13) -0.0059(15)
C11 0.0333(19) 0.052(3) 0.041(2) -0.0086(17) 0.0034(16) 0.0035(18)
C12 0.096(4) 0.114(5) 0.068(3) -0.069(4) -0.038(3) 0.048(3)
C13 0.112(5) 0.156(6) 0.098(4) -0.079(5) -0.057(4) 0.072(4)
C14 0.072(4) 0.097(4) 0.065(3) -0.027(3) -0.012(3) 0.040(3)
C15 0.039(3) 0.048(3) 0.067(3) 0.0001(19) 0.013(2) 0.019(3)
C16 0.0172(14) 0.0338(18) 0.0298(16) 0.0015(13) -0.0004(12) -0.0046(14)
C17 0.0216(15) 0.0337(19) 0.0374(18) -0.0064(14) -0.0039(13) -0.0006(15)
C18 0.0250(16) 0.0332(18) 0.0324(17) -0.0043(14) -0.0038(13) 0.0032(15)
C19 0.0199(15) 0.0332(18) 0.0280(16) -0.0006(13) -0.0032(12) -0.0040(14)
C20 0.0194(14) 0.0299(18) 0.0312(16) -0.0018(13) 0.0019(12) -0.0032(14)
C21 0.0216(15) 0.0301(18) 0.0291(16) -0.0008(13) 0.0014(12) 0.0009(14)
C22 0.043(2) 0.046(3) 0.044(2) -0.0116(18) -0.0174(17) 0.0109(18)
C23 0.0342(18) 0.041(2) 0.0372(19) -0.0146(16) 0.0027(15) 0.0059(16)

loop_
_atom_type_symbol
_atom_type_description
_atom_type_scat_dispersion_real
_atom_type_scat_dispersion_imag
_atom_type_scat_source
C C 0.0033 0.0016
;
International Tables for Crystallography
(1992, Vol. C, Tables 4.2.6.8 and 6.1.1.4)
;
H H 0.0000 0.0000
;
International Tables for Crystallography
(1992, Vol. C, Table 6.1.1.4)
;
N N 0.0061 0.0033
;
International Tables for Crystallography
(1992, Vol. C, Tables 4.2.6.8 and 6.1.1.4)
;
O O 0.0106 0.0060
;
International Tables for Crystallography
(1992, Vol. C, Tables 4.2.6.8 and 6.1.1.4)
;

loop_
_geom_angle_atom_site_label_1
_geom_angle_atom_site_label_2
_geom_angle_atom_site_label_3
_geom_angle
_geom_angle_publ_flag
C19 O1 C22 117.0(3) no
C20 O2 C23 117.7(3) no
C1 N1 C5B 119.7(12) no
C1 N1 C5A 118.1(5) no
C6 N2 C10 117.7(3) no
C11 N3 C15 119.0(4) no
N1 C1 C2B 119.8(10) no
N1 C1 C2A 123.8(5) no
C1 C2B C3B 121.1(17) no
C1 C2A C3A 117.0(6) no
C2B C3B C4B 118.6(15) no
C2A C3A C4A 120.1(5) no
C3B C4B C5B 120.9(17) no
C3A C4A C5A 118.8(6) no
N1 C5B C4B 118(3) no
N1 C5A C4A 121.9(7) no
N2 C6 C7 122.2(3) no
C6 C7 C8 119.9(3) no
C7 C8 C9 117.6(3) no
C7 C8 C16 120.2(3) no
C9 C8 C16 122.1(3) no
C8 C9 C10 120.5(3) no
N2 C10 C9 122.0(3) no
N2 C10 C11 116.2(3) no
C9 C10 C11 121.8(3) no
N3 C11 C10 118.7(3) no
N3 C11 C12 120.5(4) no
C10 C11 C12 120.8(4) no
C11 C12 C13 120.2(6) no
C12 C13 C14 119.6(6) no
C13 C14 C15 117.6(6) no
N3 C15 C14 123.0(4) no
C8 C16 C17 121.3(3) no
C8 C16 C21 121.2(3) no
C17 C16 C21 117.5(3) no
C16 C17 C18 121.9(3) no
C17 C18 C19 119.9(3) no
O1 C19 C18 124.8(3) no
O1 C19 C20 115.6(3) no
C18 C19 C20 119.6(3) no
O2 C20 C19 114.5(3) no
O2 C20 C21 125.8(3) no
C19 C20 C21 119.7(3) no
C16 C21 C20 121.4(3) no
N1 C1 H1 118.105 no
C2B C1 H1 115.146 no
C2A C1 H1 118.101 no
C1 C2B H2B 119.442 no
C3B C2B H2B 119.434 no
C1 C2A H2A 121.526 no
C3A C2A H2A 121.510 no
C2B C3B H3B 120.699 no
C4B C3B H3B 120.704 no
C2A C3A H3A 119.945 no
C4A C3A H3A 119.929 no
C3B C4B H4B 119.525 no
C5B C4B H4B 119.544 no
C3A C4A H4A 120.592 no
C5A C4A H4A 120.568 no
C6 C7 H5 120.034 no
C8 C7 H5 120.028 no
C8 C9 H6 119.727 no
C10 C9 H6 119.732 no
C11 C12 H7 119.902 no
C13 C12 H7 119.894 no
C12 C13 H8 120.215 no
C14 C13 H8 120.221 no
C13 C14 H9 121.201 no
C15 C14 H9 121.188 no
N3 C15 H10 118.484 no
C14 C15 H10 118.487 no
C16 C17 H11 119.063 no
C18 C17 H11 119.048 no
C17 C18 H12 120.059 no
C19 C18 H12 120.051 no
C16 C21 H13 119.310 no
C20 C21 H13 119.313 no
O1 C22 H14 109.474 no
O1 C22 H15 109.477 no
O1 C22 H16 109.470 no
H14 C22 H15 109.474 no
H14 C22 H16 109.461 no
H15 C22 H16 109.471 no
O2 C23 H17 109.476 no
O2 C23 H18 109.480 no
O2 C23 H19 109.465 no
H17 C23 H18 109.468 no
H17 C23 H19 109.463 no
H18 C23 H19 109.475 no

loop_
_geom_bond_atom_site_label_1
_geom_bond_atom_site_label_2
_geom_bond_distance
_geom_bond_publ_flag
O1 C19 1.372(4) no
O1 C22 1.430(5) no
O2 C20 1.365(4) no
O2 C23 1.439(5) no
N1 C1 1.356(6) no
N1 C5B 1.39(3) no
N1 C5A 1.303(10) no
N2 C6 1.360(5) no
N2 C10 1.355(5) no
N3 C11 1.340(5) no
N3 C15 1.344(6) no
C1 C2B 1.38(2) no
C1 C2A 1.366(7) no
C2B C3B 1.35(3) no
C2A C3A 1.373(9) no
C3B C4B 1.39(2) no
C3A C4A 1.371(7) no
C4B C5B 1.37(3) no
C4A C5A 1.392(9) no
C5B C6 1.47(3) no
C5A C6 1.510(10) no
C6 C7 1.390(5) no
C7 C8 1.399(5) no
C8 C9 1.369(5) no
C8 C16 1.507(4) no
C9 C10 1.401(5) no
C10 C11 1.490(6) no
C11 C12 1.348(7) no
C12 C13 1.379(9) no
C13 C14 1.365(9) no
C14 C15 1.357(7) no
C16 C17 1.390(5) no
C16 C21 1.414(5) no
C17 C18 1.397(5) no
C18 C19 1.387(5) no
C19 C20 1.409(5) no
C20 C21 1.386(5) no
C1 H1 0.950 no
C2B H2B 0.950 no
C2A H2A 0.950 no
C3B H3B 0.950 no
C3A H3A 0.950 no
C4B H4B 0.950 no
C4A H4A 0.950 no
C7 H5 0.950 no
C9 H6 0.950 no
C12 H7 0.950 no
C13 H8 0.950 no
C14 H9 0.950 no
C15 H10 0.950 no
C17 H11 0.950 no
C18 H12 0.950 no
C21 H13 0.950 no
C22 H14 0.980 no
C22 H15 0.980 no
C22 H16 0.980 no
C23 H17 0.980 no
C23 H18 0.980 no
C23 H19 0.980 no

loop_
_geom_hbond_atom_site_label_D
_geom_hbond_atom_site_label_H
_geom_hbond_atom_site_label_A
_geom_hbond_site_symmetry_A
_geom_hbond_distance_DH
_geom_hbond_distance_HA
_geom_hbond_distance_DA
_geom_hbond_angle_DHA
C3A H3A N3 4_455 0.95 2.43 3.285(7) 149
C23 H18 O1 3_667 0.98 2.53 3.511(5) 174
C18 H12 Cg5 2_547 0.95 2.87 3.648(5) 139
C23 H17 Cg1 4_555 98 2.90 3.432(5) 115
C23 H19 Cg5 1_565 0.98 2.89 3.724(5) 143

loop_
_geom_torsion_atom_site_label_1
_geom_torsion_atom_site_label_2
_geom_torsion_atom_site_label_3
_geom_torsion_atom_site_label_4
_geom_torsion
_geom_torsion_publ_flag
C22 O1 C19 C18 6.5(5) no
C22 O1 C19 C20 -173.2(3) no
C23 O2 C20 C19 169.3(3) no
C23 O2 C20 C21 -10.8(5) no
C1 N1 C5B C4B -14(3) no
C5B N1 C1 C2B 9.9(15) no
C5B N1 C1 C2A -20.7(15) no
C1 N1 C5A C4A 6.1(10) no
C5A N1 C1 C2B 26.3(7) no
C5A N1 C1 C2A -4.3(7) no
C6 N2 C10 C9 -1.1(5) no
C6 N2 C10 C11 -178.6(3) no
C10 N2 C6 C7 0.3(5) no
C11 N3 C15 C14 -0.6(6) no
C15 N3 C11 C10 -178.8(4) no
C15 N3 C11 C12 1.3(6) no
N1 C1 C2B C3B 0(2) no
N1 C1 C2A C3A 0.2(8) no
C2B C1 C2A C3A -89(2) no
C2A C1 C2B C3B 107(3) no
C1 C2B C3B C4B -5(3) no
C1 C2A C3A C4A 2.1(8) no
C2B C3B C4B C5B 1(3) no
C2A C3A C4A C5A -0.4(8) no
C3B C4B C5B N1 9(4) no
C3A C4A C5A N1 -3.9(10) no
N2 C6 C7 C8 0.8(5) no
C6 C7 C8 C9 -1.1(5) no
C6 C7 C8 C16 175.8(3) no
C7 C8 C9 C10 0.3(5) no
C7 C8 C16 C17 5.0(5) no
C7 C8 C16 C21 -173.1(3) no
C9 C8 C16 C17 -178.2(3) no
C9 C8 C16 C21 3.6(5) no
C16 C8 C9 C10 -176.5(3) no
C8 C9 C10 N2 0.8(5) no
C8 C9 C10 C11 178.2(3) no
N2 C10 C11 N3 -179.6(3) no
N2 C10 C11 C12 0.4(5) no
C9 C10 C11 N3 2.9(5) no
C9 C10 C11 C12 -177.1(3) no
N3 C11 C12 C13 -2.8(8) no
C10 C11 C12 C13 177.3(4) no
C11 C12 C13 C14 3.5(10) no
C12 C13 C14 C15 -2.8(9) no
C13 C14 C15 N3 1.3(8) no
C8 C16 C17 C18 -177.8(3) no
C8 C16 C21 C20 177.2(3) no
C17 C16 C21 C20 -1.0(5) no
C21 C16 C17 C18 0.4(5) no
C16 C17 C18 C19 0.4(5) no
C17 C18 C19 O1 179.7(3) no
C17 C18 C19 C20 -0.7(5) no
O1 C19 C20 O2 -0.4(4) no
O1 C19 C20 C21 179.7(3) no
C18 C19 C20 O2 179.9(3) no
C18 C19 C20 C21 0.0(5) no
O2 C20 C21 C16 -179.1(3) no
C19 C20 C21 C16 0.8(5) no

_cod_database_fobs_code 1543504
